data_4036170
loop_
_publ_author_name
'Szcze\'sniak, Piotr'
'Maziarz, El\.zbieta'
'Stecko, Sebastian'
'Furman, Bart\/lomiej'

_publ_section_title
;
 Synthesis of polyhydroxylated piperidine and pyrrolidine peptidomimetics
 via one-pot sequential lactam reduction/Joulli\'e-Ugi reaction.
;
_journal_issue 7
_journal_name_full 'The Journal of organic chemistry'
_journal_page_first 3621
_journal_page_last 3633
_journal_paper_doi 10.1021/acs.joc.5b00335
_journal_volume 80
_journal_year 2015
_chemical_formula_moiety 'C28 H27 F3 N2 O5'
_chemical_formula_sum 'C28 H28 F3 N2 O5'
_chemical_formula_weight 529.52
_space_group_crystal_system monoclinic
_space_group_IT_number 4
_space_group_name_Hall 'P 2yb'
_space_group_name_H-M_alt 'P 1 21 1'
_atom_sites_solution_hydrogens geom
_audit_creation_method SHELXL-2014
_cell_angle_alpha 90
_cell_angle_beta 105.392(8)
_cell_angle_gamma 90
_cell_formula_units_Z 2
_cell_length_a 12.4099(18)
_cell_length_b 4.9012(7)
_cell_length_c 21.768(3)
_cell_measurement_temperature 150(2)
_cell_measurement_theta_max 66.58
_cell_measurement_theta_min 2.11
_cell_volume 1276.5(3)
_computing_cell_refinement 'Bruker SAINT'
_computing_data_collection 'Bruker APEX2'
_computing_data_reduction 'Bruker SAINT'
_computing_molecular_graphics 'Bruker SHELXTL'
_computing_publication_material 'Bruker SHELXTL'
_computing_structure_refinement 'SHELXL-2014 (Sheldrick, 2014)'
_computing_structure_solution 'SHELXL-2014 (Sheldrick, 2014)'
_diffrn_ambient_temperature 150(2)
_diffrn_measured_fraction_theta_full 0.957
_diffrn_measured_fraction_theta_max 0.974
_diffrn_measurement_device_type 'Bruker APEX-II CCD'
_diffrn_measurement_method '\f and \w scans'
_diffrn_radiation_monochromator graphite
_diffrn_radiation_type CuK\a
_diffrn_radiation_wavelength 1.54178
_diffrn_reflns_av_R_equivalents 0.0720
_diffrn_reflns_av_unetI/netI 0.0640
_diffrn_reflns_Laue_measured_fraction_full 0.957
_diffrn_reflns_Laue_measured_fraction_max 0.974
_diffrn_reflns_limit_h_max 14
_diffrn_reflns_limit_h_min -14
_diffrn_reflns_limit_k_max 5
_diffrn_reflns_limit_k_min -5
_diffrn_reflns_limit_l_max 25
_diffrn_reflns_limit_l_min -25
_diffrn_reflns_number 15737
_diffrn_reflns_point_group_measured_fraction_full 0.911
_diffrn_reflns_point_group_measured_fraction_max 0.927
_diffrn_reflns_theta_full 67.679
_diffrn_reflns_theta_max 66.578
_diffrn_reflns_theta_min 2.105
_diffrn_source 'fine-focus sealed tube'
_exptl_absorpt_coefficient_mu 0.924
_exptl_absorpt_correction_T_max 0.9310
_exptl_absorpt_correction_T_min 0.7880
_exptl_absorpt_correction_type numerical
_exptl_absorpt_process_details sadabs
_exptl_crystal_colour colourless
_exptl_crystal_density_diffrn 1.378
_exptl_crystal_description needle
_exptl_crystal_F_000 554
_exptl_crystal_size_max 0.271
_exptl_crystal_size_mid 0.108
_exptl_crystal_size_min 0.078
_refine_diff_density_max 0.503
_refine_diff_density_min -0.472
_refine_diff_density_rms 0.112
_refine_ls_abs_structure_details
;
 Flack x determined using 1348 quotients [(I+)-(I-)]/[(I+)+(I-)]
 (Parsons, Flack and Wagner, Acta Cryst. B69 (2013) 249-259).
;
_refine_ls_abs_structure_Flack -0.05(9)
_refine_ls_extinction_method none
_refine_ls_goodness_of_fit_ref 1.068
_refine_ls_hydrogen_treatment constr
_refine_ls_matrix_type full
_refine_ls_number_parameters 344
_refine_ls_number_reflns 4176
_refine_ls_number_restraints 1
_refine_ls_restrained_S_all 1.068
_refine_ls_R_factor_all 0.0695
_refine_ls_R_factor_gt 0.0416
_refine_ls_shift/su_max 0.000
_refine_ls_shift/su_mean 0.000
_refine_ls_structure_factor_coef Fsqd
_refine_ls_weighting_details 'w=1/[\s^2^(Fo^2^)+(0.0997P)^2^] where P=(Fo^2^+2Fc^2^)/3'
_refine_ls_weighting_scheme calc
_refine_ls_wR_factor_gt 0.1175
_refine_ls_wR_factor_ref 0.1446
_reflns_Friedel_coverage 0.686
_reflns_Friedel_fraction_full 0.850
_reflns_Friedel_fraction_max 0.865
_reflns_number_gt 3666
_reflns_number_total 4176
_reflns_threshold_expression 'I > 2\s(I)'
_cod_data_source_file jo5b00335_si_004.cif
_cod_data_source_block EMR827F3_0m
_cod_original_sg_symbol_H-M 'P 21'
_cod_database_code 4036170
_shelx_space_group_comment
;
The symmetry employed for this shelxl refinement is uniquely defined
by the following loop, which should always be used as a source of
symmetry information in preference to the above space-group names.
They are only intended as comments.
;
_shelx_estimated_absorpt_t_min 0.788
_shelx_estimated_absorpt_t_max 0.931
_shelxl_version_number 2014-3

loop_
_space_group_symop_operation_xyz
'x, y, z'
'-x, y+1/2, -z'

loop_
_atom_site_label
_atom_site_type_symbol
_atom_site_fract_x
_atom_site_fract_y
_atom_site_fract_z
_atom_site_U_iso_or_equiv
_atom_site_adp_type
_atom_site_occupancy
_atom_site_site_symmetry_order
_atom_site_calc_flag
_atom_site_refinement_flags_posn
_atom_site_refinement_flags_adp
C1 C 0.8567(3) 0.4906(7) 0.30591(16) 0.0166(7) Uani 1 1 d . .
H1 H 0.8428 0.2947 0.3141 0.020 Uiso 1 1 calc R U
C6 C 0.8196(3) 0.8157(9) 0.45743(19) 0.0267(8) Uani 1 1 d . .
C3 C 1.0534(3) 0.5853(8) 0.34835(17) 0.0194(7) Uani 1 1 d . .
H3 H 1.0785 0.4140 0.3730 0.023 Uiso 1 1 calc R U
C2 C 0.9665(3) 0.5177(8) 0.28647(17) 0.0195(7) Uani 1 1 d . .
H2 H 0.9605 0.6728 0.2559 0.023 Uiso 1 1 calc R U
C5 C 0.7961(3) 0.6500(7) 0.39554(17) 0.0202(8) Uani 1 1 d . .
C4 C 0.9896(3) 0.7638(8) 0.38413(17) 0.0226(8) Uani 1 1 d . .
H4A H 1.0221 0.7514 0.4308 0.027 Uiso 1 1 calc R U
H4B H 0.9890 0.9570 0.3708 0.027 Uiso 1 1 calc R U
C7 C 0.7572(3) 0.6062(8) 0.25547(17) 0.0187(8) Uani 1 1 d . .
C8 C 0.5975(3) 0.4666(8) 0.16814(17) 0.0202(7) Uani 1 1 d . .
C9 C 0.5057(3) 0.3006(9) 0.16306(18) 0.0285(9) Uani 1 1 d . .
H9 H 0.5075 0.1629 0.1940 0.034 Uiso 1 1 calc R U
C13 C 0.5945(3) 0.6658(9) 0.12330(19) 0.0285(9) Uani 1 1 d . .
H13 H 0.6576 0.7802 0.1267 0.034 Uiso 1 1 calc R U
C12 C 0.4992(3) 0.7011(9) 0.07274(19) 0.0299(9) Uani 1 1 d . .
H12 H 0.4970 0.8397 0.0419 0.036 Uiso 1 1 calc R U
C10 C 0.4115(3) 0.3340(10) 0.1132(2) 0.0340(10) Uani 1 1 d . .
H10 H 0.3484 0.2196 0.1101 0.041 Uiso 1 1 calc R U
C14 C 0.3003(4) 0.7613(11) -0.0247(2) 0.0489(13) Uani 1 1 d . .
H14A H 0.3138 0.9361 -0.0020 0.073 Uiso 1 1 calc R U
H14B H 0.2249 0.7605 -0.0536 0.073 Uiso 1 1 calc R U
H14C H 0.3553 0.7361 -0.0493 0.073 Uiso 1 1 calc R U
C11 C 0.4081(3) 0.5320(9) 0.06800(18) 0.0256(8) Uani 1 1 d . .
C15 C 1.0780(3) 0.2748(8) 0.23086(18) 0.0266(9) Uani 1 1 d . .
H15A H 1.1462 0.2300 0.2649 0.032 Uiso 1 1 calc R U
H15B H 1.0875 0.4588 0.2143 0.032 Uiso 1 1 calc R U
C16 C 1.0613(3) 0.0693(8) 0.17829(19) 0.0266(8) Uani 1 1 d . .
C17 C 0.9567(4) -0.0171(10) 0.1440(2) 0.0365(10) Uani 1 1 d . .
H17 H 0.8919 0.0494 0.1545 0.044 Uiso 1 1 calc R U
C21 C 1.1542(4) -0.0368(10) 0.1621(2) 0.0401(11) Uani 1 1 d . .
H21 H 1.2270 0.0159 0.1858 0.048 Uiso 1 1 calc R U
C20 C 1.1419(6) -0.2171(12) 0.1122(3) 0.0564(16) Uani 1 1 d . .
H20 H 1.2063 -0.2843 0.1014 0.068 Uiso 1 1 calc R U
C19 C 1.0375(6) -0.3010(12) 0.0780(3) 0.0592(16) Uani 1 1 d . .
H19 H 1.0292 -0.4262 0.0437 0.071 Uiso 1 1 calc R U
C18 C 0.9460(5) -0.2009(11) 0.0941(2) 0.0505(13) Uani 1 1 d . .
H18 H 0.8736 -0.2581 0.0708 0.061 Uiso 1 1 calc R U
C23 C 1.3389(3) 0.8349(10) 0.36826(19) 0.0300(9) Uani 1 1 d . .
C25 C 1.4578(4) 0.8375(11) 0.2971(2) 0.0409(11) Uani 1 1 d . .
H25 H 1.4755 0.7694 0.2600 0.049 Uiso 1 1 calc R U
C22 C 1.2425(3) 0.7168(12) 0.3885(2) 0.0375(11) Uani 1 1 d . .
H22A H 1.2602 0.5279 0.4040 0.045 Uiso 1 1 calc R U
H22B H 1.2281 0.8265 0.4237 0.045 Uiso 1 1 calc R U
C28 C 1.4046(4) 1.0350(10) 0.4036(2) 0.0369(10) Uani 1 1 d . .
H28 H 1.3874 1.1031 0.4407 0.044 Uiso 1 1 calc R U
C26 C 1.5223(3) 1.0359(10) 0.3323(2) 0.0383(11) Uani 1 1 d . .
H26 H 1.5854 1.1036 0.3202 0.046 Uiso 1 1 calc R U
C24 C 1.3665(4) 0.7337(11) 0.3147(2) 0.0385(11) Uani 1 1 d . .
H24 H 1.3226 0.5931 0.2902 0.046 Uiso 1 1 calc R U
C27 C 1.4960(4) 1.1393(11) 0.3856(2) 0.0438(12) Uani 1 1 d . .
H27 H 1.5401 1.2805 0.4098 0.053 Uiso 1 1 calc R U
N1 N 0.8772(2) 0.6453(6) 0.36512(14) 0.0195(6) Uani 1 1 d . .
N2 N 0.6952(2) 0.4147(6) 0.21873(14) 0.0208(7) Uani 1 1 d . .
H2A H 0.7161 0.2437 0.2263 0.025 Uiso 1 1 calc R U
O2 O 1.14560(19) 0.7171(6) 0.33540(12) 0.0241(6) Uani 1 1 d . .
O5 O 0.3105(2) 0.5456(7) 0.02013(13) 0.0335(7) Uani 1 1 d . .
O1 O 0.9825(2) 0.2720(5) 0.25626(12) 0.0237(6) Uani 1 1 d . .
O4 O 0.7417(2) 0.8525(6) 0.25023(13) 0.0276(6) Uani 1 1 d . .
O3 O 0.7076(2) 0.5312(6) 0.37704(13) 0.0295(7) Uani 1 1 d . .
F1 F 0.8556(2) 1.0672(5) 0.45092(12) 0.0391(6) Uani 1 1 d . .
F2 F 0.8973(2) 0.6976(6) 0.50407(11) 0.0399(6) Uani 1 1 d . .
F3 F 0.7277(2) 0.8380(7) 0.47723(12) 0.0502(8) Uani 1 1 d . .

loop_
_atom_site_aniso_label
_atom_site_aniso_U_11
_atom_site_aniso_U_22
_atom_site_aniso_U_33
_atom_site_aniso_U_23
_atom_site_aniso_U_13
_atom_site_aniso_U_12
C1 0.0181(16) 0.0130(19) 0.0190(18) -0.0008(14) 0.0053(14) -0.0016(12)
C6 0.0240(18) 0.030(2) 0.027(2) -0.0002(17) 0.0074(15) 0.0040(16)
C3 0.0146(16) 0.0194(19) 0.0228(18) 0.0028(15) 0.0027(14) -0.0049(14)
C2 0.0186(17) 0.0203(19) 0.0202(18) 0.0021(14) 0.0063(14) -0.0010(14)
C5 0.0209(17) 0.019(2) 0.0203(18) 0.0020(14) 0.0048(14) 0.0020(14)
C4 0.0182(17) 0.024(2) 0.024(2) -0.0006(15) 0.0038(14) -0.0053(14)
C7 0.0181(16) 0.017(2) 0.0211(19) 0.0005(14) 0.0053(14) 0.0003(13)
C8 0.0220(17) 0.018(2) 0.0189(18) -0.0005(14) 0.0030(14) 0.0059(14)
C9 0.0281(19) 0.032(2) 0.023(2) 0.0027(17) 0.0019(16) -0.0067(17)
C13 0.0243(18) 0.027(2) 0.030(2) 0.0059(17) 0.0004(16) -0.0033(16)
C12 0.030(2) 0.029(2) 0.025(2) 0.0091(17) -0.0004(16) 0.0008(17)
C10 0.0245(19) 0.043(3) 0.034(2) 0.0044(19) 0.0054(17) -0.0061(17)
C14 0.051(3) 0.039(3) 0.040(3) 0.003(2) -0.018(2) 0.006(2)
C11 0.0220(18) 0.030(2) 0.023(2) -0.0043(16) 0.0015(15) 0.0038(16)
C15 0.0234(18) 0.029(2) 0.030(2) -0.0017(17) 0.0123(16) -0.0016(16)
C16 0.037(2) 0.022(2) 0.025(2) 0.0051(16) 0.0151(17) 0.0045(17)
C17 0.041(2) 0.033(3) 0.032(2) -0.0016(19) 0.0051(19) 0.0088(19)
C21 0.048(3) 0.036(3) 0.046(3) 0.003(2) 0.029(2) 0.003(2)
C20 0.085(4) 0.042(3) 0.062(3) 0.001(3) 0.054(3) 0.012(3)
C19 0.108(5) 0.040(3) 0.039(3) -0.008(2) 0.035(3) 0.004(3)
C18 0.070(3) 0.036(3) 0.040(3) -0.009(2) 0.006(2) 0.002(2)
C23 0.0171(17) 0.041(3) 0.031(2) 0.0066(19) 0.0050(16) -0.0025(16)
C25 0.036(2) 0.051(3) 0.040(3) 0.005(2) 0.019(2) -0.006(2)
C22 0.0190(18) 0.061(3) 0.030(2) 0.003(2) 0.0033(16) -0.013(2)
C28 0.027(2) 0.040(3) 0.045(3) -0.003(2) 0.0121(19) -0.0061(19)
C26 0.0246(19) 0.041(3) 0.051(3) 0.008(2) 0.0132(19) -0.0049(19)
C24 0.035(2) 0.044(3) 0.037(2) -0.002(2) 0.0108(19) -0.018(2)
C27 0.031(2) 0.047(3) 0.054(3) -0.004(2) 0.011(2) -0.015(2)
N1 0.0161(14) 0.0211(17) 0.0207(15) -0.0031(12) 0.0036(11) -0.0044(11)
N2 0.0225(15) 0.0137(15) 0.0226(17) -0.0003(12) -0.0004(12) 0.0020(12)
O2 0.0159(11) 0.0299(15) 0.0250(14) 0.0048(11) 0.0029(10) -0.0062(11)
O5 0.0257(14) 0.0422(19) 0.0269(15) 0.0021(13) -0.0030(12) 0.0035(13)
O1 0.0238(13) 0.0213(15) 0.0294(14) -0.0052(11) 0.0132(11) -0.0036(10)
O4 0.0309(14) 0.0128(16) 0.0352(16) 0.0004(11) 0.0021(11) 0.0014(10)
O3 0.0220(13) 0.0338(17) 0.0341(16) -0.0037(13) 0.0099(12) -0.0047(12)
F1 0.0520(15) 0.0277(15) 0.0355(14) -0.0070(11) 0.0080(12) 0.0036(11)
F2 0.0471(14) 0.0482(17) 0.0192(12) 0.0019(11) -0.0004(10) 0.0108(12)
F3 0.0366(14) 0.083(2) 0.0363(15) -0.0190(15) 0.0182(12) 0.0023(14)

loop_
_atom_type_symbol
_atom_type_description
_atom_type_scat_dispersion_real
_atom_type_scat_dispersion_imag
_atom_type_scat_source
C C 0.0181 0.0091 'International Tables Vol C Tables 4.2.6.8 and 6.1.1.4'
H H 0.0000 0.0000 'International Tables Vol C Tables 4.2.6.8 and 6.1.1.4'
N N 0.0311 0.0180 'International Tables Vol C Tables 4.2.6.8 and 6.1.1.4'
O O 0.0492 0.0322 'International Tables Vol C Tables 4.2.6.8 and 6.1.1.4'
F F 0.0727 0.0534 'International Tables Vol C Tables 4.2.6.8 and 6.1.1.4'

loop_
_geom_angle_atom_site_label_1
_geom_angle_atom_site_label_2
_geom_angle_atom_site_label_3
_geom_angle
N1 C1 C7 111.2(3)
N1 C1 C2 103.8(3)
C7 C1 C2 112.1(3)
F3 C6 F1 107.5(3)
F3 C6 F2 107.4(3)
F1 C6 F2 106.7(3)
F3 C6 C5 110.5(3)
F1 C6 C5 112.8(3)
F2 C6 C5 111.7(3)
O2 C3 C2 110.2(3)
O2 C3 C4 113.5(3)
C2 C3 C4 103.6(3)
O1 C2 C3 116.4(3)
O1 C2 C1 107.4(3)
C3 C2 C1 104.3(3)
O3 C5 N1 123.9(3)
O3 C5 C6 119.3(3)
N1 C5 C6 116.7(3)
N1 C4 C3 102.3(3)
O4 C7 N2 125.9(4)
O4 C7 C1 120.7(3)
N2 C7 C1 113.4(3)
C13 C8 C9 119.7(4)
C13 C8 N2 122.2(3)
C9 C8 N2 118.1(3)
C10 C9 C8 120.2(4)
C8 C13 C12 120.4(4)
C11 C12 C13 119.3(4)
C11 C10 C9 120.4(4)
O5 C11 C10 115.5(3)
O5 C11 C12 124.5(4)
C10 C11 C12 120.0(4)
O1 C15 C16 109.1(3)
C17 C16 C21 118.1(4)
C17 C16 C15 122.6(4)
C21 C16 C15 119.3(4)
C16 C17 C18 120.2(4)
C20 C21 C16 121.0(5)
C19 C20 C21 120.7(5)
C18 C19 C20 118.7(5)
C19 C18 C17 121.4(5)
C28 C23 C24 118.9(4)
C28 C23 C22 120.9(4)
C24 C23 C22 120.1(4)
C26 C25 C24 120.5(4)
O2 C22 C23 109.2(3)
C23 C28 C27 120.8(4)
C25 C26 C27 120.1(4)
C25 C24 C23 120.2(4)
C26 C27 C28 119.5(5)
C5 N1 C1 117.8(3)
C5 N1 C4 129.4(3)
C1 N1 C4 112.7(3)
C7 N2 C8 124.9(3)
C3 O2 C22 113.1(3)
C11 O5 C14 117.1(3)
C2 O1 C15 113.8(3)

loop_
_geom_bond_atom_site_label_1
_geom_bond_atom_site_label_2
_geom_bond_distance
C1 N1 1.458(4)
C1 C7 1.527(5)
C1 C2 1.537(4)
C6 F3 1.325(4)
C6 F1 1.332(5)
C6 F2 1.333(5)
C6 C5 1.534(5)
C3 O2 1.407(4)
C3 C2 1.522(5)
C3 C4 1.525(5)
C2 O1 1.411(4)
C5 O3 1.214(4)
C5 N1 1.343(4)
C4 N1 1.466(4)
C7 O4 1.223(5)
C7 N2 1.336(5)
C8 C13 1.374(5)
C8 C9 1.381(5)
C8 N2 1.427(5)
C9 C10 1.377(6)
C13 C12 1.395(5)
C12 C11 1.384(6)
C10 C11 1.376(6)
C14 O5 1.421(6)
C11 O5 1.374(4)
C15 O1 1.436(4)
C15 C16 1.497(5)
C16 C17 1.381(6)
C16 C21 1.392(6)
C17 C18 1.389(7)
C21 C20 1.376(8)
C20 C19 1.376(9)
C19 C18 1.366(8)
C23 C28 1.372(6)
C23 C24 1.390(6)
C23 C22 1.497(5)
C25 C26 1.359(7)
C25 C24 1.387(6)
C22 O2 1.429(5)
C28 C27 1.392(6)
C26 C27 1.383(7)
